data_7133063
loop_
_publ_author_name
'Shohel, Mohammad'
'Nyman, May'

_publ_section_title
;
 Uranyl-Tc(VII)/Tc(V) hybrid clusters.
;
_journal_issue 45
_journal_name_full 'Chemical communications (Cambridge, England)'
_journal_page_first 5820
_journal_page_last 5823
_journal_paper_doi 10.1039/d4cc01726a
_journal_volume 60
_journal_year 2024
_chemical_formula_moiety 'C4 H18 O32 Re2 U5'
_chemical_formula_sum 'C4 H18 O32 Re2 U5'
_chemical_formula_weight 2140.73
_space_group_crystal_system triclinic
_space_group_IT_number 2
_space_group_name_Hall '-P 1'
_space_group_name_H-M_alt 'P -1'
_atom_sites_solution_hydrogens mixed
_atom_sites_solution_primary dual
_audit_creation_date 2023-10-03
_audit_creation_method
;
Olex2 1.3
(compiled 2020.11.12 svn.r5f609507 for OlexSys, GUI svn.r6408)
;
_audit_update_record
;
2024-02-11 deposited with the CCDC.	2024-05-06 downloaded from the CCDC.
;
_cell_angle_alpha 94.029(3)
_cell_angle_beta 99.086(3)
_cell_angle_gamma 109.920(3)
_cell_formula_units_Z 1
_cell_length_a 7.7354(3)
_cell_length_b 8.4717(3)
_cell_length_c 12.7820(4)
_cell_measurement_reflns_used 6641
_cell_measurement_temperature 149.98(10)
_cell_measurement_theta_max 30.9270
_cell_measurement_theta_min 2.8480
_cell_volume 770.66(5)
_computing_cell_refinement 'CrysAlisPro 1.171.41.121a (Rigaku OD, 2021)'
_computing_data_collection 'CrysAlisPro 1.171.41.121a (Rigaku OD, 2021)'
_computing_data_reduction 'CrysAlisPro 1.171.41.121a (Rigaku OD, 2021)'
_computing_molecular_graphics 'Olex2 1.3 (Dolomanov et al., 2009)'
_computing_publication_material 'Olex2 1.3 (Dolomanov et al., 2009)'
_computing_structure_refinement 'SHELXL 2018/3 (Sheldrick, 2015)'
_computing_structure_solution 'SHELXT 2018/2 (Sheldrick, 2018)'
_diffrn_ambient_environment N~2~
_diffrn_ambient_temperature 149.98(10)
_diffrn_detector 'Hybrid Pixel Array Detector'
_diffrn_detector_area_resol_mean 10.0000
_diffrn_detector_type HyPix
_diffrn_measured_fraction_theta_full 0.996
_diffrn_measured_fraction_theta_max 0.996
_diffrn_measurement_details
;
List of Runs (angles in degrees, time in seconds):

  # Type    Start    End  Width  t~exp~   \w     \q     \k     \f   Frames
#--------------------------------------------------------------------------
  1  \w    -66.00 -17.00   0.50   70.00    --    4.12 -64.00 -71.00   98
  2  \w     -4.00  72.00   0.50   70.00    --    4.12  64.00  65.00  152
  3  \w    -70.00   5.00   0.50   70.00    --    4.12 -19.00 150.00  150
  4  \w    -12.00  22.00   0.50   70.00    --    4.12 -64.00 -71.00   68
  5  \w    -14.00  25.00   0.50   70.00    --    4.12 -99.00 -90.00   78
  6  \w    -15.00  23.00   0.50   70.00    --    4.12 -99.00  60.00   76
  7  \w    -14.00  11.00   0.50   70.00    --   -6.08 -99.00 -60.00   50
  8  \w    -39.00  14.00   0.50   70.00    --   -6.08 -77.00-120.00  106
;
_diffrn_measurement_device 'four-circle diffractometer'
_diffrn_measurement_device_type 'XtaLAB Synergy, Dualflex, HyPix'
_diffrn_measurement_method '\w scans'
_diffrn_orient_matrix_type 'CrysAlisPro convention (1999,Acta A55,543-557)'
_diffrn_orient_matrix_UB_11 0.0099248000
_diffrn_orient_matrix_UB_12 -0.0538909000
_diffrn_orient_matrix_UB_13 -0.0418572000
_diffrn_orient_matrix_UB_21 0.0926588000
_diffrn_orient_matrix_UB_22 0.0567269000
_diffrn_orient_matrix_UB_23 0.0019995000
_diffrn_orient_matrix_UB_31 0.0346377000
_diffrn_orient_matrix_UB_32 -0.0441894000
_diffrn_orient_matrix_UB_33 0.0382038000
_diffrn_radiation_monochromator mirror
_diffrn_radiation_probe x-ray
_diffrn_radiation_type 'Mo K\a'
_diffrn_radiation_wavelength 0.71073
_diffrn_reflns_av_R_equivalents 0.0361
_diffrn_reflns_av_unetI/netI 0.0357
_diffrn_reflns_Laue_measured_fraction_full 0.996
_diffrn_reflns_Laue_measured_fraction_max 0.996
_diffrn_reflns_limit_h_max 9
_diffrn_reflns_limit_h_min -9
_diffrn_reflns_limit_k_max 10
_diffrn_reflns_limit_k_min -10
_diffrn_reflns_limit_l_max 15
_diffrn_reflns_limit_l_min -15
_diffrn_reflns_number 9602
_diffrn_reflns_point_group_measured_fraction_full 0.996
_diffrn_reflns_point_group_measured_fraction_max 0.996
_diffrn_reflns_theta_full 25.242
_diffrn_reflns_theta_max 26.371
_diffrn_reflns_theta_min 2.861
_diffrn_source 'micro-focus sealed X-ray tube'
_diffrn_source_type 'PhotonJet (Mo) X-ray Source'
_exptl_absorpt_coefficient_mu 34.100
_exptl_absorpt_correction_T_max 1.00000
_exptl_absorpt_correction_T_min 0.56820
_exptl_absorpt_correction_type multi-scan
_exptl_absorpt_process_details
;
CrysAlisPro 1.171.41.121a (Rigaku Oxford Diffraction, 2021)
Empirical absorption correction using spherical harmonics,
implemented in SCALE3 ABSPACK scaling algorithm.
;
_exptl_crystal_colour 'clear light yellow'
_exptl_crystal_colour_lustre clear
_exptl_crystal_colour_modifier light
_exptl_crystal_colour_primary yellow
_exptl_crystal_density_diffrn 4.613
_exptl_crystal_description cube
_exptl_crystal_F_000 908
_exptl_crystal_size_max 0.08
_exptl_crystal_size_mid 0.08
_exptl_crystal_size_min 0.08
_refine_diff_density_max 2.309
_refine_diff_density_min -1.420
_refine_diff_density_rms 0.237
_refine_ls_extinction_method none
_refine_ls_goodness_of_fit_ref 1.040
_refine_ls_hydrogen_treatment constr
_refine_ls_matrix_type full
_refine_ls_number_parameters 204
_refine_ls_number_reflns 3149
_refine_ls_number_restraints 2
_refine_ls_restrained_S_all 1.040
_refine_ls_R_factor_all 0.0241
_refine_ls_R_factor_gt 0.0197
_refine_ls_shift/su_max 0.001
_refine_ls_shift/su_mean 0.000
_refine_ls_structure_factor_coef Fsqd
_refine_ls_weighting_details 'w=1/[\s^2^(Fo^2^)+(0.0177P)^2^] where P=(Fo^2^+2Fc^2^)/3'
_refine_ls_weighting_scheme calc
_refine_ls_wR_factor_gt 0.0443
_refine_ls_wR_factor_ref 0.0455
_reflns_Friedel_coverage 0.000
_reflns_number_gt 2840
_reflns_number_total 3149
_reflns_threshold_expression 'I > 2\s(I)'
_cod_data_source_file d4cc01726a2.cif
_cod_data_source_block ui_36_ms_mo_auto
_cod_depositor_comments 'Adding full bibliography for 7133061--7133065.cif.'
_cod_database_code 7133063
_shelx_shelxl_version_number 2018/3
_chemical_oxdiff_formula UReO16C2
_shelx_space_group_comment
;
The symmetry employed for this shelxl refinement is uniquely defined
by the following loop, which should always be used as a source of
symmetry information in preference to the above space-group names.
They are only intended as comments.
;
_reflns_odcompleteness_completeness 94.81
_reflns_odcompleteness_iscentric 1
_reflns_odcompleteness_theta 28.22
_olex2_refinement_description
;
1. Fixed Uiso
 At 1.5 times of:
  All C(H,H,H) groups, All O(H,H) groups
2. Restrained distances
 U3-H16A \\sim U3-H16B
 with sigma of 0.02
 U2-H12A \\sim U2-H12B
 with sigma of 0.02
3.a Free rotating group:
 O16(H16A,H16B), O12(H12A,H12B)
3.b Rotating group:
 O15(H15A,H15B)
3.c Idealised Me refined as rotating group:
 C22(H22A,H22B,H22C)
;
_olex2_submission_special_instructions 'No special instructions were received'
_oxdiff_exptl_absorpt_empirical_details
;
Empirical correction (ABSPACK) includes:
- Absorption correction using spherical harmonics
- Frame scaling
;
_oxdiff_exptl_absorpt_empirical_full_max 3.096
_oxdiff_exptl_absorpt_empirical_full_min 0.531

loop_
_space_group_symop_operation_xyz
'x, y, z'
'-x, -y, -z'

loop_
_atom_site_label
_atom_site_type_symbol
_atom_site_fract_x
_atom_site_fract_y
_atom_site_fract_z
_atom_site_U_iso_or_equiv
_atom_site_adp_type
_atom_site_occupancy
_atom_site_site_symmetry_order
_atom_site_calc_flag
_atom_site_refinement_flags_posn
_atom_site_refinement_flags_adp
_atom_site_refinement_flags_occupancy
_atom_site_disorder_assembly
_atom_site_disorder_group
U1 U 0.500000 0.500000 0.500000 0.01076(8) Uani 1 2 d S . P . .
U2 U 0.50188(3) 0.35030(3) 0.78630(2) 0.00940(6) Uani 1 1 d D . . . .
U3 U 0.24547(3) 0.64361(3) 0.71340(2) 0.00975(6) Uani 1 1 d D . . . .
Re4 Re 0.84721(3) 0.09694(3) 0.87975(2) 0.01274(7) Uani 1 1 d . . . . .
O17 O 0.6895(6) 0.1757(6) 0.8098(3) 0.0183(10) Uani 1 1 d . . . . .
O15 O 0.0884(6) 0.8362(6) 0.6481(3) 0.0167(9) Uani 1 1 d . . . . .
H15A H 0.144055 0.939908 0.685931 0.025 Uiso 1 1 d R U . . .
H15B H -0.029106 0.804028 0.660585 0.025 Uiso 1 1 d R U . . .
O18 O 0.7670(6) 0.0066(6) 0.9882(3) 0.0193(10) Uani 1 1 d . . . . .
O7 O 0.5927(6) 0.2956(6) 0.6155(3) 0.0165(9) Uani 1 1 d . . . . .
O10 O 0.7132(6) 0.5267(6) 0.8363(3) 0.0178(10) Uani 1 1 d . . . . .
O5 O 0.4141(6) 0.4948(5) 0.6617(3) 0.0133(9) Uani 1 1 d . . . . .
O9 O 0.2922(6) 0.1679(5) 0.7454(3) 0.0162(9) Uani 1 1 d . . . . .
O11 O 0.3296(6) 0.5015(5) 0.8558(3) 0.0134(9) Uani 1 1 d . . . . .
O16 O 0.0932(6) 0.7052(6) 0.8549(3) 0.0176(9) Uani 1 1 d G . . . .
H16A H -0.025292 0.685298 0.832196 0.026 Uiso 1 1 d DG U . . .
H16B H 0.139633 0.811852 0.881427 0.026 Uiso 1 1 d DG U . . .
O13 O 0.0322(6) 0.4734(6) 0.6614(3) 0.0180(9) Uani 1 1 d . . . . .
O14 O 0.4452(6) 0.8235(6) 0.7715(3) 0.0174(9) Uani 1 1 d . . . . .
O12 O 0.4974(6) 0.2807(6) 0.9666(3) 0.0158(9) Uani 1 1 d G . . . .
H12A H 0.553338 0.352390 1.024177 0.024 Uiso 1 1 d DG U . . .
H12B H 0.403818 0.204756 0.985566 0.024 Uiso 1 1 d DG U . . .
O20 O 0.8884(7) -0.0465(6) 0.7958(3) 0.0258(11) Uani 1 1 d . . . . .
O6 O 0.7156(6) 0.6690(6) 0.5572(3) 0.0176(9) Uani 1 1 d . . . . .
O8 O 0.6834(6) 0.3051(6) 0.4633(3) 0.0169(10) Uani 1 1 d . . . . .
C22 C 0.7392(9) 0.0992(9) 0.5680(4) 0.0203(14) Uani 1 1 d . . . . .
H22A H 0.658445 0.021565 0.608527 0.030 Uiso 1 1 calc R U . . .
H22B H 0.868130 0.144331 0.608763 0.030 Uiso 1 1 calc R U . . .
H22C H 0.735620 0.038139 0.499245 0.030 Uiso 1 1 calc R U . . .
O19 O 1.0538(7) 0.2633(7) 0.9279(4) 0.0259(11) Uani 1 1 d . . . . .
C21 C 0.6737(9) 0.2363(8) 0.5499(4) 0.0158(13) Uani 1 1 d . . . . .

loop_
_atom_site_aniso_label
_atom_site_aniso_U_11
_atom_site_aniso_U_22
_atom_site_aniso_U_33
_atom_site_aniso_U_23
_atom_site_aniso_U_13
_atom_site_aniso_U_12
U1 0.01275(17) 0.01418(16) 0.00867(14) 0.00354(11) 0.00364(11) 0.00791(13)
U2 0.01053(12) 0.01054(12) 0.00923(11) 0.00364(8) 0.00333(8) 0.00534(9)
U3 0.00991(12) 0.01123(12) 0.00997(11) 0.00192(8) 0.00314(8) 0.00550(9)
Re4 0.01487(13) 0.01523(13) 0.01238(12) 0.00617(9) 0.00579(9) 0.00851(10)
O17 0.023(3) 0.023(2) 0.016(2) 0.0070(18) 0.0059(18) 0.015(2)
O15 0.014(2) 0.017(2) 0.022(2) 0.0016(17) 0.0056(18) 0.0086(19)
O18 0.021(3) 0.020(2) 0.015(2) 0.0057(18) 0.0061(18) 0.004(2)
O7 0.021(2) 0.026(3) 0.0107(19) 0.0068(17) 0.0070(17) 0.016(2)
O10 0.014(2) 0.016(2) 0.020(2) 0.0008(18) 0.0024(18) 0.0017(19)
O5 0.023(2) 0.016(2) 0.0103(18) 0.0075(16) 0.0084(17) 0.015(2)
O9 0.015(2) 0.012(2) 0.020(2) 0.0023(17) 0.0056(17) 0.0013(19)
O11 0.017(2) 0.013(2) 0.0109(18) 0.0033(16) 0.0023(16) 0.0064(19)
O16 0.016(2) 0.019(2) 0.017(2) -0.0007(18) 0.0057(18) 0.005(2)
O13 0.017(2) 0.013(2) 0.020(2) -0.0048(17) -0.0005(18) 0.0045(19)
O14 0.012(2) 0.019(2) 0.018(2) 0.0018(18) 0.0032(17) 0.0024(19)
O12 0.019(3) 0.016(2) 0.0098(19) 0.0056(17) 0.0028(17) 0.0032(19)
O20 0.034(3) 0.032(3) 0.021(2) 0.004(2) 0.008(2) 0.024(3)
O6 0.012(2) 0.021(2) 0.018(2) 0.0037(18) 0.0004(17) 0.0042(19)
O8 0.027(3) 0.024(3) 0.0118(19) 0.0096(17) 0.0123(18) 0.019(2)
C22 0.017(3) 0.035(4) 0.009(3) 0.002(3) 0.000(2) 0.012(3)
O19 0.022(3) 0.029(3) 0.025(2) 0.010(2) 0.009(2) 0.003(2)
C21 0.023(4) 0.012(3) 0.007(3) 0.000(2) 0.008(2) -0.002(3)

loop_
_atom_type_symbol
_atom_type_description
_atom_type_scat_dispersion_real
_atom_type_scat_dispersion_imag
_atom_type_scat_source
C C 0.0033 0.0016 'International Tables Vol C Tables 4.2.6.8 and 6.1.1.4'
H H 0.0000 0.0000 'International Tables Vol C Tables 4.2.6.8 and 6.1.1.4'
O O 0.0106 0.0060 'International Tables Vol C Tables 4.2.6.8 and 6.1.1.4'
Re Re -1.0185 7.2310 'International Tables Vol C Tables 4.2.6.8 and 6.1.1.4'
U U -9.6767 9.6646 'International Tables Vol C Tables 4.2.6.8 and 6.1.1.4'

loop_
_geom_angle_atom_site_label_1
_geom_angle_atom_site_label_2
_geom_angle_atom_site_label_3
_geom_angle
_geom_angle_site_symmetry_1
_geom_angle_site_symmetry_3
_geom_angle_publ_flag
U2 U1 U2 180.0 . 2_666 ?
O7 U1 U2 142.93(9) 2_666 . ?
O7 U1 U2 37.07(9) . . ?
O7 U1 U2 37.07(9) 2_666 2_666 ?
O7 U1 U2 142.93(9) . 2_666 ?
O7 U1 O7 180.00(12) 2_666 . ?
O7 U1 O8 49.86(12) 2_666 2_666 ?
O7 U1 O8 130.14(12) . 2_666 ?
O7 U1 O8 130.14(12) 2_666 . ?
O7 U1 O8 49.86(12) . . ?
O7 U1 C21 24.98(13) 2_666 2_666 ?
O7 U1 C21 155.03(13) . 2_666 ?
O7 U1 C21 155.02(13) 2_666 . ?
O7 U1 C21 24.98(13) . . ?
O5 U1 U2 28.31(10) . . ?
O5 U1 U2 151.69(10) . 2_666 ?
O5 U1 U2 151.69(10) 2_666 . ?
O5 U1 U2 28.31(10) 2_666 2_666 ?
O5 U1 O7 114.90(13) 2_666 . ?
O5 U1 O7 114.90(13) . 2_666 ?
O5 U1 O7 65.10(13) 2_666 2_666 ?
O5 U1 O7 65.10(13) . . ?
O5 U1 O5 180.0 2_666 . ?
O5 U1 O8 114.94(12) 2_666 2_666 ?
O5 U1 O8 65.06(12) 2_666 . ?
O5 U1 O8 114.94(12) . . ?
O5 U1 O8 65.06(12) . 2_666 ?
O5 U1 C21 90.08(14) 2_666 2_666 ?
O5 U1 C21 89.92(14) 2_666 . ?
O5 U1 C21 90.08(14) . . ?
O5 U1 C21 89.92(14) . 2_666 ?
O6 U1 U2 92.66(13) 2_666 . ?
O6 U1 U2 87.34(13) . . ?
O6 U1 U2 92.66(13) . 2_666 ?
O6 U1 U2 87.34(13) 2_666 2_666 ?
O6 U1 O7 91.27(17) 2_666 2_666 ?
O6 U1 O7 88.73(17) . 2_666 ?
O6 U1 O7 91.27(17) . . ?
O6 U1 O7 88.73(17) 2_666 . ?
O6 U1 O5 90.22(17) . 2_666 ?
O6 U1 O5 89.78(17) 2_666 2_666 ?
O6 U1 O5 89.78(17) . . ?
O6 U1 O5 90.22(17) 2_666 . ?
O6 U1 O6 180.0 . 2_666 ?
O6 U1 O8 90.03(18) . . ?
O6 U1 O8 89.97(18) 2_666 . ?
O6 U1 O8 89.97(18) . 2_666 ?
O6 U1 O8 90.03(18) 2_666 2_666 ?
O6 U1 C21 91.58(19) 2_666 2_666 ?
O6 U1 C21 88.42(19) 2_666 . ?
O6 U1 C21 91.58(19) . . ?
O6 U1 C21 88.42(19) . 2_666 ?
O8 U1 U2 86.73(8) . . ?
O8 U1 U2 93.27(8) 2_666 . ?
O8 U1 U2 86.73(8) 2_666 2_666 ?
O8 U1 U2 93.27(8) . 2_666 ?
O8 U1 O8 180.0 2_666 . ?
O8 U1 C21 155.08(13) 2_666 . ?
O8 U1 C21 155.08(13) . 2_666 ?
O8 U1 C21 24.92(13) . . ?
O8 U1 C21 24.92(13) 2_666 2_666 ?
C21 U1 U2 118.02(10) 2_666 . ?
C21 U1 U2 61.98(10) . . ?
C21 U1 U2 118.02(10) . 2_666 ?
C21 U1 U2 61.98(10) 2_666 2_666 ?
C21 U1 C21 180.0 . 2_666 ?
U3 U2 U1 61.715(5) . . ?
O17 U2 U1 109.66(9) . . ?
O17 U2 U3 171.04(10) . . ?
O17 U2 O7 71.41(13) . . ?
O17 U2 O12 74.91(14) . . ?
O7 U2 U1 38.93(10) . . ?
O7 U2 U3 100.29(9) . . ?
O10 U2 U1 89.14(13) . . ?
O10 U2 U3 90.62(14) . . ?
O10 U2 O17 86.65(18) . . ?
O10 U2 O7 93.89(17) . . ?
O10 U2 O5 90.62(18) . . ?
O10 U2 O9 175.79(17) . . ?
O10 U2 O11 89.69(18) . . ?
O10 U2 O12 89.01(17) . . ?
O5 U2 U1 28.75(10) . . ?
O5 U2 U3 32.99(10) . . ?
O5 U2 O17 138.40(13) . . ?
O5 U2 O7 67.38(14) . . ?
O5 U2 O11 70.82(13) . . ?
O5 U2 O12 146.60(14) . . ?
O9 U2 U1 95.03(13) . . ?
O9 U2 U3 91.87(14) . . ?
O9 U2 O17 91.38(18) . . ?
O9 U2 O7 89.01(17) . . ?
O9 U2 O5 93.32(18) . . ?
O9 U2 O11 90.20(18) . . ?
O9 U2 O12 86.88(17) . . ?
O11 U2 U1 99.51(9) . . ?
O11 U2 U3 37.83(9) . . ?
O11 U2 O17 150.51(13) . . ?
O11 U2 O7 138.06(13) . . ?
O11 U2 O12 75.78(14) . . ?
O12 U2 U1 174.95(11) . . ?
O12 U2 U3 113.61(11) . . ?
O12 U2 O7 145.95(14) . . ?
U2 U3 U1 61.678(5) . . ?
O15 U3 U1 112.46(9) . . ?
O15 U3 U2 174.13(9) . . ?
O5 U3 U1 28.73(9) . . ?
O5 U3 U2 32.96(9) . . ?
O5 U3 O15 141.18(13) . . ?
O5 U3 O11 70.51(13) . . ?
O5 U3 O16 144.87(14) . . ?
O5 U3 O8 67.95(13) . 2_666 ?
O11 U3 U1 99.20(10) . . ?
O11 U3 U2 37.55(10) . . ?
O11 U3 O15 148.30(14) . . ?
O11 U3 O16 74.54(14) . . ?
O11 U3 O8 138.09(14) . 2_666 ?
O16 U3 U1 173.44(10) . . ?
O16 U3 U2 111.99(10) . . ?
O16 U3 O15 73.88(14) . . ?
O16 U3 O8 147.18(14) . 2_666 ?
O13 U3 U1 91.90(14) . . ?
O13 U3 U2 92.60(14) . . ?
O13 U3 O15 87.72(18) . . ?
O13 U3 O5 91.79(19) . . ?
O13 U3 O11 93.20(17) . . ?
O13 U3 O16 86.58(18) . . ?
O13 U3 O8 93.40(18) . 2_666 ?
O14 U3 U1 93.51(14) . . ?
O14 U3 U2 91.57(15) . . ?
O14 U3 O15 88.53(18) . . ?
O14 U3 O5 93.83(19) . . ?
O14 U3 O11 87.74(17) . . ?
O14 U3 O16 88.24(17) . . ?
O14 U3 O13 174.3(2) . . ?
O14 U3 O8 89.64(17) . 2_666 ?
O8 U3 U1 39.25(10) 2_666 . ?
O8 U3 U2 100.81(10) 2_666 . ?
O8 U3 O15 73.32(14) 2_666 . ?
O18 Re4 O17 111.5(2) . . ?
O20 Re4 O17 109.8(2) . . ?
O20 Re4 O18 110.7(2) . . ?
O20 Re4 O19 109.0(3) . . ?
O19 Re4 O17 108.2(2) . . ?
O19 Re4 O18 107.6(2) . . ?
Re4 O17 U2 155.9(2) . . ?
U3 O15 H15A 110.6 . . ?
U3 O15 H15B 111.1 . . ?
H15A O15 H15B 103.1 . . ?
U2 O7 U1 104.00(15) . . ?
C21 O7 U1 98.2(3) . . ?
C21 O7 U2 157.2(4) . . ?
U2 O5 U1 122.95(18) . . ?
U2 O5 U3 114.05(15) . . ?
U3 O5 U1 122.95(16) . . ?
U2 O11 U3 104.62(14) . . ?
U3 O16 H16A 112.3 . . ?
U3 O16 H16B 112.1 . . ?
H16A O16 H16B 104.5 . . ?
U2 O12 H12A 124.6 . . ?
U2 O12 H12B 124.4 . . ?
H12A O12 H12B 104.6 . . ?
U3 O8 U1 103.98(14) 2_666 . ?
C21 O8 U1 97.5(4) . . ?
C21 O8 U3 158.4(4) . 2_666 ?
H22A C22 H22B 109.5 . . ?
H22A C22 H22C 109.5 . . ?
H22B C22 H22C 109.5 . . ?
C21 C22 H22A 109.5 . . ?
C21 C22 H22B 109.5 . . ?
C21 C22 H22C 109.5 . . ?
O7 C21 U1 56.8(3) . . ?
O7 C21 C22 123.5(5) . . ?
O8 C21 U1 57.6(3) . . ?
O8 C21 O7 114.3(6) . . ?
O8 C21 C22 122.1(5) . . ?
C22 C21 U1 174.4(5) . . ?

loop_
_geom_bond_atom_site_label_1
_geom_bond_atom_site_label_2
_geom_bond_distance
_geom_bond_site_symmetry_2
_geom_bond_publ_flag
U1 U2 3.9558(2) . ?
U1 U2 3.9558(2) 2_666 ?
U1 O7 2.562(4) 2_666 ?
U1 O7 2.562(4) . ?
U1 O5 2.267(4) 2_666 ?
U1 O5 2.267(4) . ?
U1 O6 1.791(5) . ?
U1 O6 1.791(5) 2_666 ?
U1 O8 2.580(4) . ?
U1 O8 2.580(4) 2_666 ?
U1 C21 3.030(7) 2_666 ?
U1 C21 3.030(7) . ?
U2 U3 3.7518(3) . ?
U2 O17 2.403(4) . ?
U2 O7 2.458(4) . ?
U2 O10 1.785(5) . ?
U2 O5 2.235(4) . ?
U2 O9 1.790(4) . ?
U2 O11 2.363(4) . ?
U2 O12 2.421(4) . ?
U3 O15 2.461(4) . ?
U3 O5 2.237(4) . ?
U3 O11 2.378(4) . ?
U3 O16 2.427(4) . ?
U3 O13 1.772(5) . ?
U3 O14 1.771(5) . ?
U3 O8 2.441(4) 2_666 ?
Re4 O17 1.739(4) . ?
Re4 O18 1.728(4) . ?
Re4 O20 1.708(4) . ?
Re4 O19 1.718(5) . ?
O15 H15A 0.8989 . ?
O15 H15B 0.8998 . ?
O7 C21 1.293(7) . ?
O16 H16A 0.8698 . ?
O16 H16B 0.8700 . ?
O12 H12A 0.8692 . ?
O12 H12B 0.8698 . ?
O8 C21 1.287(7) . ?
C22 H22A 0.9800 . ?
C22 H22B 0.9800 . ?
C22 H22C 0.9800 . ?
C22 C21 1.435(9) . ?

loop_
_geom_torsion_atom_site_label_1
_geom_torsion_atom_site_label_2
_geom_torsion_atom_site_label_3
_geom_torsion_atom_site_label_4
_geom_torsion
_geom_torsion_site_symmetry_1
_geom_torsion_site_symmetry_2
_geom_torsion_site_symmetry_3
_geom_torsion_site_symmetry_4
_geom_torsion_publ_flag
U1 O7 C21 O8 3.4(6) . . . . ?
U1 O7 C21 C22 -173.4(6) . . . . ?
U1 O8 C21 O7 -3.4(6) . . . . ?
U1 O8 C21 C22 173.4(5) . . . . ?
U2 O7 C21 U1 -167.2(11) . . . . ?
U2 O7 C21 O8 -163.8(8) . . . . ?
U2 O7 C21 C22 19.5(15) . . . . ?
U3 O8 C21 U1 -174.2(12) 2_666 . . . ?
U3 O8 C21 O7 -177.7(8) 2_666 . . . ?
U3 O8 C21 C22 -0.8(16) 2_666 . . . ?
O18 Re4 O17 U2 59.3(7) . . . . ?
O20 Re4 O17 U2 -177.6(6) . . . . ?
O19 Re4 O17 U2 -58.8(6) . . . . ?
